data_4020901
loop_
_publ_author_name
'Akira Otaka'
'Junko Watanabe'
'Akira Yukimasa'
'Yoshikazu Sasaki'
'Hideaki Watanabe'
'Takayoshi Kinoshita'
'Shinya Oishi'
'Hirokazu Tamamura'
'Nobutaka Fujii'

_publ_section_title
;
 SmI~2~-Mediated Reduction of \g,\g-Difluoro-\a,\b-enoates
 with Application to the Synthesis of Functionalized
 (Z)-Fluoroalkene-Type Dipeptide Isosteres
;
_journal_name_full 'Journal of Organic Chemistry'
_journal_page_first 1634
_journal_page_last 1645
_journal_paper_doi 10.1021/jo035709d
_journal_volume 69
_journal_year 2004
_chemical_formula_moiety 'C25 H30 F2 N2 O3 '
_chemical_formula_sum 'C25 H30 F2 N2 O3'
_chemical_formula_weight 444.52
_space_group_IT_number 19
_symmetry_cell_setting orthorhombic
_symmetry_Int_Tables_number 19
_symmetry_space_group_name_Hall 'P 2ac 2ab'
_symmetry_space_group_name_H-M 'P 21 21 21'
_cell_angle_alpha 90.02(3)
_cell_angle_beta 90.00(2)
_cell_angle_gamma 90.02(2)
_cell_formula_units_Z 4
_cell_length_a 20.228(3)
_cell_length_b 24.777(6)
_cell_length_c 5.007(2)
_cell_measurement_temperature 298.2
_cell_volume 2509(1)
_exptl_crystal_density_diffrn 1.176
_cod_original_formula_sum 'C25 H30 F2 N2 O3 '
_cod_database_code 4020901

loop_
_symmetry_equiv_pos_as_xyz
x,y,z
1/2-x,-y,1/2+z
1/2+x,1/2-y,-z
-x,1/2+y,1/2-z

loop_
_atom_site_label
_atom_site_type_symbol
_atom_site_fract_x
_atom_site_fract_y
_atom_site_fract_z
_atom_site_U_iso_or_equiv
_atom_site_adp_type
_atom_site_occupancy
_atom_site_calc_flag
_atom_site_refinement_flags
_atom_site_disorder_assembly
_atom_site_disorder_group
F(1) F -0.2119 -0.1952 0.1176 0.0739 Uani 1.00 d . . .
F(2) F -0.1492 -0.1976 -0.2315 0.0791 Uani 1.00 d . . .
O(1) O -0.4197 -0.2464 -0.2972 0.1144 Uani 1.00 d . . .
O(2) O -0.3429 -0.2480 -0.6234 0.0844 Uani 1.00 d . . .
O(3) O -0.3246 -0.0665 -0.5013 0.0898 Uani 1.00 d . . .
N(1) N -0.3144 -0.2508 -0.1928 0.0520 Uani 1.00 d . . .
N(2) N -0.3537 -0.0392 -0.0884 0.0701 Uani 1.00 d . . .
C(1) C -0.2307 -0.3529 -0.2475 0.0599 Uani 1.00 d . . .
C(2) C -0.2903 -0.3778 -0.2002 0.0849 Uani 1.00 d . . .
C(3) C -0.3075 -0.4232 -0.3376 0.1326 Uani 1.00 d . . .
C(4) C -0.2668 -0.4427 -0.5341 0.1157 Uani 1.00 d . . .
C(5) C -0.2086 -0.4172 -0.5909 0.1201 Uani 1.00 d . . .
C(6) C -0.1908 -0.3734 -0.4407 0.0779 Uani 1.00 d . . .
C(7) C -0.2120 -0.3011 -0.1099 0.0738 Uani 1.00 d . . .
C(8) C -0.2439 -0.2522 -0.2395 0.0544 Uani 1.00 d . . .
C(9) C -0.2146 -0.1992 -0.1570 0.0634 Uani 1.00 d . . .
C(10) C -0.2491 -0.1503 -0.2682 0.0588 Uani 1.00 d . . .
C(11) C -0.2836 -0.1167 -0.1348 0.0585 Uani 1.00 d . . .
C(12) C -0.3218 -0.0732 -0.2636 0.0668 Uani 1.00 d . . .
C(13) C -0.3956 0.0053 -0.1783 0.0820 Uani 1.00 d . . .
C(14) C -0.3574 0.0575 -0.1882 0.1467 Uani 1.00 d . . .
C(15) C -0.4572 0.0062 -0.0089 0.0783 Uani 1.00 d . . .
C(16) C -0.4976 -0.0397 -0.0076 0.1126 Uani 1.00 d . . .
C(17) C -0.4716 0.0503 0.1517 0.1065 Uani 1.00 d . . .
C(18) C -0.4771 -0.2445 -0.4896 0.1337 Uani 1.00 d . . .
C(19) C -0.4754 -0.2984 -0.6473 0.1220 Uani 1.00 d . . .
C(20) C -0.5356 -0.2461 -0.2889 0.2666 Uani 1.00 d . . .
C(21) C -0.4731 -0.1948 -0.6527 0.1451 Uani 1.00 d . . .
C(22) C -0.3579 -0.2478 -0.3964 0.0662 Uani 1.00 d . . .
C(23) C -0.5276 0.0498 0.3202 0.1286 Uani 1.00 d . . .
C(24) C -0.5669 0.0051 0.3140 0.1262 Uani 1.00 d . . .
C(25) C -0.5540 -0.0410 0.1582 0.1280 Uani 1.00 d . . .
H(1) H -0.3302 -0.2505 -0.0093 0.0925 Uiso 1.00 calc . . .
H(2) H -0.3492 -0.0460 0.1012 0.0841 Uiso 1.00 calc . . .
H(3) H -0.3219 -0.3619 -0.0596 0.0367 Uiso 1.00 calc . . .
H(4) H -0.3482 -0.4428 -0.2823 0.1641 Uiso 1.00 calc . . .
H(5) H -0.2808 -0.4738 -0.6400 0.0913 Uiso 1.00 calc . . .
H(6) H -0.1804 -0.4298 -0.7370 0.1055 Uiso 1.00 calc . . .
H(7) H -0.1454 -0.3557 -0.4653 0.0788 Uiso 1.00 calc . . .
H(8) H -0.2286 -0.3037 0.0706 0.0906 Uiso 1.00 calc . . .
H(9) H -0.1662 -0.2975 -0.1068 0.1065 Uiso 1.00 calc . . .
H(10) H -0.2376 -0.2570 -0.4296 0.0273 Uiso 1.00 calc . . .
H(11) H -0.2459 -0.1443 -0.4603 0.1139 Uiso 1.00 calc . . .
H(12) H -0.2841 -0.1204 0.0642 0.0401 Uiso 1.00 calc . . .
H(13) H -0.4091 -0.0024 -0.3608 0.1033 Uiso 1.00 calc . . .
H(14) H -0.3423 0.0653 -0.0091 0.1357 Uiso 1.00 calc . . .
H(15) H -0.3201 0.0539 -0.3002 0.1261 Uiso 1.00 calc . . .
H(16) H -0.3846 0.0860 -0.2463 0.1724 Uiso 1.00 calc . . .
H(17) H -0.4871 -0.0702 -0.1086 0.1143 Uiso 1.00 calc . . .
H(18) H -0.4426 0.0813 0.1446 0.1541 Uiso 1.00 calc . . .
H(19) H -0.4805 -0.3274 -0.5382 0.1336 Uiso 1.00 calc . . .
H(20) H -0.5102 -0.2985 -0.7854 0.1309 Uiso 1.00 calc . . .
H(21) H -0.4341 -0.3013 -0.7483 0.1269 Uiso 1.00 calc . . .
H(22) H -0.5287 -0.2094 -0.1688 0.0563 Uiso 1.00 calc . . .
H(23) H -0.5762 -0.2379 -0.3673 0.1306 Uiso 1.00 calc . . .
H(24) H -0.5335 -0.2719 -0.1729 0.1639 Uiso 1.00 calc . . .
H(25) H -0.4318 -0.1910 -0.7588 0.1479 Uiso 1.00 calc . . .
H(26) H -0.5082 -0.1899 -0.7858 0.1297 Uiso 1.00 calc . . .
H(27) H -0.4742 -0.1605 -0.5491 0.0784 Uiso 1.00 calc . . .
H(28) H -0.5351 0.0801 0.4270 0.1801 Uiso 1.00 calc . . .
H(29) H -0.6036 0.0038 0.4415 0.1953 Uiso 1.00 calc . . .
H(30) H -0.5796 -0.0713 0.1737 0.1934 Uiso 1.00 calc . . .

loop_
_atom_site_aniso_label
_atom_site_aniso_U_11
_atom_site_aniso_U_22
_atom_site_aniso_U_33
_atom_site_aniso_U_12
_atom_site_aniso_U_13
_atom_site_aniso_U_23
F(1) 0.0654 0.0977 0.0585 0.0022 -0.0061 -0.0074
F(2) 0.0432 0.1076 0.0864 -0.0046 0.0131 -0.0025
O(1) 0.0454 0.2651 0.0326 -0.0074 -0.0011 -0.0092
O(2) 0.0545 0.1566 0.0421 0.0010 0.0036 -0.0091
O(3) 0.1030 0.1126 0.0539 0.0229 -0.0026 -0.0028
N(1) 0.0416 0.0890 0.0253 -0.0034 -0.0020 -0.0025
N(2) 0.0733 0.0872 0.0498 0.0161 0.0053 -0.0006
C(1) 0.0737 0.0617 0.0443 0.0232 -0.0106 0.0127
C(2) 0.0928 0.0800 0.0818 0.0069 0.0101 -0.0010
C(3) 0.1480 0.0839 0.1659 -0.0216 -0.0027 -0.0137
C(4) 0.1623 0.1021 0.0828 0.0077 -0.0127 -0.0225
C(5) 0.1102 0.1299 0.1201 0.0323 -0.0017 -0.0182
C(6) 0.0935 0.0658 0.0744 0.0178 0.0003 0.0038
C(7) 0.0688 0.0825 0.0701 0.0252 -0.0147 0.0001
C(8) 0.0372 0.0717 0.0543 -0.0039 0.0068 -0.0241
C(9) 0.0404 0.1092 0.0407 0.0045 0.0172 -0.0089
C(10) 0.0515 0.0722 0.0527 0.0050 0.0020 0.0105
C(11) 0.0588 0.0796 0.0371 0.0059 0.0023 0.0002
C(12) 0.0552 0.0988 0.0463 -0.0172 -0.0088 -0.0032
C(13) 0.0786 0.1032 0.0644 0.0207 0.0090 0.0361
C(14) 0.1250 0.1016 0.2137 -0.0454 0.0390 0.0399
C(15) 0.0781 0.0799 0.0769 0.0251 0.0042 0.0237
C(16) 0.1040 0.1104 0.1235 -0.0047 0.0283 0.0142
C(17) 0.1198 0.0961 0.1037 0.0237 0.0128 0.0028
C(18) 0.0401 0.2946 0.0665 -0.0004 -0.0157 -0.0049
C(19) 0.0958 0.1648 0.1052 -0.0419 -0.0569 0.0338
C(20) 0.0452 0.7046 0.0501 0.0209 -0.0044 0.0103
C(21) 0.1331 0.1849 0.1173 0.0416 -0.0585 -0.0108
C(22) 0.0520 0.1031 0.0433 -0.0222 0.0157 -0.0102
C(23) 0.1329 0.1206 0.1324 0.0237 0.0320 0.0135
C(24) 0.0956 0.1283 0.1547 0.0323 0.0173 0.0260
C(25) 0.1044 0.1277 0.1520 -0.0003 0.0391 0.0210

loop_
_geom_bond_atom_site_label_1
_geom_bond_atom_site_label_2
_geom_bond_distance
_geom_bond_site_symmetry_1
_geom_bond_site_symmetry_2
_geom_bond_publ_flag
F(1) C(9) 1.38(1) . . yes
F(2) C(9) 1.38(1) . . yes
O(1) C(18) 1.51(1) . . yes
O(1) C(22) 1.35(1) . . yes
O(2) C(22) 1.18(1) . . yes
O(3) C(12) 1.20(1) . . yes
N(1) C(8) 1.44(1) . . yes
N(1) C(22) 1.35(1) . . yes
N(2) C(12) 1.38(1) . . yes
N(2) C(13) 1.46(1) . . yes
C(1) C(2) 1.38(2) . . yes
C(1) C(6) 1.36(2) . . yes
C(1) C(7) 1.51(1) . . yes
C(2) C(3) 1.36(2) . . yes
C(3) C(4) 1.37(2) . . yes
C(4) C(5) 1.37(2) . . yes
C(5) C(6) 1.37(2) . . yes
C(7) C(8) 1.52(1) . . yes
C(8) C(9) 1.50(1) . . yes
C(9) C(10) 1.50(1) . . yes
C(10) C(11) 1.28(1) . . yes
C(11) C(12) 1.48(2) . . yes
C(13) C(14) 1.51(2) . . yes
C(13) C(15) 1.51(1) . . yes
C(15) C(16) 1.40(1) . . yes
C(15) C(17) 1.39(1) . . yes
C(16) C(25) 1.41(1) . . yes
C(17) C(23) 1.41(1) . . yes
C(18) C(19) 1.55(2) . . yes
C(18) C(20) 1.55(2) . . yes
C(18) C(21) 1.48(2) . . yes
C(23) C(24) 1.36(1) . . yes
C(24) C(25) 1.41(1) . . yes

loop_
_cod_related_entry_id
_cod_related_entry_database
_cod_related_entry_code
1 ChemSpider 21176758
